data_7063842
loop_
_publ_author_name
'Beau, Maxime'
'Jeon, Ie-Rang'
'Jeannin, Olivier'
'Guizouarn, Thierry'
'Fourmigu\'e, Marc'

_publ_section_title
;
 Activation of chalcogen bonding in tetrathiafulvalene derivatives with
 Se/S differentiation
;
_journal_issue 26
_journal_name_full 'New Journal of Chemistry'
_journal_page_first 11501
_journal_page_last 11508
_journal_paper_doi 10.1039/D5NJ01745A
_journal_volume 49
_journal_year 2025
_chemical_formula_moiety 'C10 H12 S6 Se2, C12 H4 N4'
_chemical_formula_sum 'C22 H16 N4 S6 Se2'
_chemical_formula_weight 686.67
_chemical_name_common '[(MeSe)2(MeS)2TTF][TCNQ]'
_space_group_IT_number 2
_space_group_name_Hall '-P 1'
_space_group_name_H-M_alt 'P -1'
_symmetry_cell_setting triclinic
_symmetry_Int_Tables_number 2
_symmetry_space_group_name_Hall '-P 1'
_symmetry_space_group_name_H-M 'P -1'
_atom_sites_solution_hydrogens geom
_audit_conform_dict_location ftp://ftp.iucr.org/pub/cif_core.dic
_audit_conform_dict_name cif_core.dic
_audit_conform_dict_version 2.4.3
_audit_creation_date 2019-06-19T16:06:42-00:00
_audit_creation_method 'WinGX routine CIF_UPDATE'
_audit_update_record
;
2025-04-22 deposited with the CCDC.	2025-05-30 downloaded from the CCDC.
;
_cell_angle_alpha 98.667(3)
_cell_angle_beta 93.154(3)
_cell_angle_gamma 91.170(4)
_cell_formula_units_Z 2
_cell_length_a 8.0186(8)
_cell_length_b 9.4175(9)
_cell_length_c 17.3009(16)
_cell_measurement_reflns_used 8357
_cell_measurement_temperature 150(2)
_cell_measurement_theta_max 29.77
_cell_measurement_theta_min 2.33
_cell_measurement_wavelength 0.71073
_cell_volume 1289.1(2)
_computing_cell_refinement 'Bruker APEX2 (Bruker, 2014)'
_computing_data_collection 'Bruker APEX2 (Bruker, 2014)'
_computing_data_reduction 'Bruker APEX2 (Bruker, 2014)'
_computing_molecular_graphics 'Ortep for Windows (Farrugia, 2012)'
_computing_publication_material 'WinGX publication routines (Farrugia, 2012)'
_computing_structure_refinement 'SHELXL-2014/7 (Sheldrick, 2014)'
_diffrn_ambient_temperature 150(2)
_diffrn_detector 'CCD plate'
_diffrn_measured_fraction_theta_full 0.999
_diffrn_measured_fraction_theta_max 0.875
_diffrn_measurement_device_type 'APEXII, Bruker-AXS'
_diffrn_measurement_method 'CCD rotation images, thick slices'
_diffrn_orient_matrix_UB_11 0.094398
_diffrn_orient_matrix_UB_12 0.071886
_diffrn_orient_matrix_UB_13 0.002442
_diffrn_orient_matrix_UB_21 0.069101
_diffrn_orient_matrix_UB_22 -0.057026
_diffrn_orient_matrix_UB_23 0.03341
_diffrn_orient_matrix_UB_31 0.043898
_diffrn_orient_matrix_UB_32 -0.055923
_diffrn_orient_matrix_UB_33 -0.048044
_diffrn_radiation_monochromator graphite
_diffrn_radiation_probe x-ray
_diffrn_radiation_source 'fine-focus sealed tube'
_diffrn_radiation_type MoK\a
_diffrn_radiation_wavelength 0.71073
_diffrn_reflns_av_R_equivalents 0.0382
_diffrn_reflns_av_unetI/netI 0.0483
_diffrn_reflns_Laue_measured_fraction_full 0.999
_diffrn_reflns_Laue_measured_fraction_max 0.875
_diffrn_reflns_limit_h_max 10
_diffrn_reflns_limit_h_min -11
_diffrn_reflns_limit_k_max 13
_diffrn_reflns_limit_k_min -12
_diffrn_reflns_limit_l_max 24
_diffrn_reflns_limit_l_min -18
_diffrn_reflns_number 22431
_diffrn_reflns_point_group_measured_fraction_full 0.999
_diffrn_reflns_point_group_measured_fraction_max 0.875
_diffrn_reflns_theta_full 25.242
_diffrn_reflns_theta_max 30.159
_diffrn_reflns_theta_min 2.545
_diffrn_standards_number 0
_exptl_absorpt_coefficient_mu 3.375
_exptl_absorpt_correction_T_max 0.967
_exptl_absorpt_correction_T_min 0.701
_exptl_absorpt_correction_type multi-scan
_exptl_absorpt_process_details
;
  [Sheldrick, G.M. (2014). SADABS Bruker AXS Inc., Madison, Wisconsin, USA]
;
_exptl_crystal_colour brown
_exptl_crystal_density_diffrn 1.769
_exptl_crystal_density_method 'not measured'
_exptl_crystal_description plate
_exptl_crystal_F_000 680
_exptl_crystal_size_max 0.21
_exptl_crystal_size_mid 0.09
_exptl_crystal_size_min 0.01
_refine_diff_density_max 0.884
_refine_diff_density_min -0.978
_refine_diff_density_rms 0.106
_refine_ls_extinction_method none
_refine_ls_goodness_of_fit_ref 1.055
_refine_ls_hydrogen_treatment constr
_refine_ls_matrix_type full
_refine_ls_number_constraints 0
_refine_ls_number_parameters 316
_refine_ls_number_reflns 6693
_refine_ls_number_restraints 0
_refine_ls_restrained_S_all 1.055
_refine_ls_R_factor_all 0.063
_refine_ls_R_factor_gt 0.0397
_refine_ls_shift/su_max 0.002
_refine_ls_shift/su_mean 0
_refine_ls_structure_factor_coef Fsqd
_refine_ls_weighting_details 'w=1/[\s^2^(Fo^2^)+(0.0262P)^2^+2.4397P] where P=(Fo^2^+2Fc^2^)/3'
_refine_ls_weighting_scheme calc
_refine_ls_wR_factor_gt 0.0834
_refine_ls_wR_factor_ref 0.0908
_reflns_Friedel_coverage 0
_reflns_number_gt 5043
_reflns_number_total 6693
_reflns_threshold_expression 'I > 2\s(I)'
_cod_data_source_file d5nj01745a2.cif
_cod_data_source_block shelx_CCDC2
_cod_depositor_comments 'Adding full bibliography for 7063840--7063845.cif.'
_cod_database_code 7063842

loop_
_symmetry_equiv_pos_as_xyz
'x, y, z'
'-x, -y, -z'

loop_
_atom_site_label
_atom_site_type_symbol
_atom_site_fract_x
_atom_site_fract_y
_atom_site_fract_z
_atom_site_U_iso_or_equiv
_atom_site_adp_type
_atom_site_occupancy
_atom_site_site_symmetry_order
_atom_site_calc_flag
_atom_site_refinement_flags_posn
_atom_site_refinement_flags_adp
_atom_site_refinement_flags_occupancy
_atom_site_disorder_assembly
_atom_site_disorder_group
C1 C -0.0865(4) 0.4282(3) 0.31875(17) 0.0159(6) Uani 1 1 d . . . . .
C2 C -0.3423(4) 0.2845(3) 0.24683(17) 0.0162(6) Uani 1 1 d . . . . .
C3 C -0.2087(4) 0.2202(3) 0.21438(17) 0.0155(6) Uani 1 1 d . . . . .
C6 C 0.0173(4) 0.5153(3) 0.37153(17) 0.0160(6) Uani 1 1 d . . . . .
C7 C 0.2670(4) 0.6414(3) 0.45688(17) 0.0164(6) Uani 1 1 d . . . . .
C8 C 0.1313(4) 0.7039(3) 0.48779(17) 0.0158(6) Uani 1 1 d . . . . .
C11 C -0.3704(4) 0.3743(3) 0.05522(17) 0.0169(6) Uani 1 1 d . . . . .
C12 C -0.4371(4) 0.4858(3) 0.10952(17) 0.0175(6) Uani 1 1 d . . . . .
H12 H -0.5547 0.4905 0.1131 0.021 Uiso 1 1 calc R U . . .
C13 C -0.3364(4) 0.5844(3) 0.15574(18) 0.0172(6) Uani 1 1 d . . . . .
H13 H -0.3843 0.6579 0.1907 0.021 Uiso 1 1 calc R U . . .
C14 C -0.1579(4) 0.5793(3) 0.15261(17) 0.0168(6) Uani 1 1 d . . . . .
C15 C -0.0910(4) 0.4717(3) 0.09590(18) 0.0183(6) Uani 1 1 d . . . . .
H15 H 0.0264 0.469 0.091 0.022 Uiso 1 1 calc R U . . .
C16 C -0.1925(4) 0.3740(3) 0.04934(18) 0.0179(6) Uani 1 1 d . . . . .
H16 H -0.1452 0.304 0.0121 0.022 Uiso 1 1 calc R U . . .
C17 C -0.4728(4) 0.2691(3) 0.00955(18) 0.0180(6) Uani 1 1 d . . . . .
C18 C -0.6507(4) 0.2658(3) 0.01305(18) 0.0196(6) Uani 1 1 d . . . . .
C19 C -0.4046(4) 0.1593(4) -0.0446(2) 0.0262(7) Uani 1 1 d . . . . .
C20 C -0.0525(4) 0.6717(3) 0.20448(18) 0.0186(6) Uani 1 1 d . . . . .
C21 C -0.1142(4) 0.7802(4) 0.26149(19) 0.0210(7) Uani 1 1 d . . . . .
C22 C 0.1254(4) 0.6654(4) 0.20477(19) 0.0237(7) Uani 1 1 d . . . . .
N1 N -0.7938(3) 0.2637(3) 0.01346(17) 0.0269(6) Uani 1 1 d . . . . .
N2 N -0.3482(4) 0.0728(4) -0.0881(2) 0.0424(9) Uani 1 1 d . . . . .
N3 N -0.1617(4) 0.8672(3) 0.30803(18) 0.0311(7) Uani 1 1 d . . . . .
N4 N 0.2686(4) 0.6608(4) 0.2069(2) 0.0366(8) Uani 1 1 d . . . . .
S1 S -0.30362(9) 0.43519(8) 0.31861(4) 0.01786(16) Uani 1 1 d . . . . .
S2 S -0.01195(9) 0.29598(8) 0.24811(4) 0.01713(16) Uani 1 1 d . . . . .
S3 S 0.23445(9) 0.50519(9) 0.37621(4) 0.01787(16) Uani 1 1 d . . . . .
S4 S -0.06286(9) 0.64109(8) 0.44415(4) 0.01713(16) Uani 1 1 d . . . . .
C4A C -0.5653(4) 0.0732(4) 0.2762(2) 0.0319(8) Uani 0.6889(12) 1 d . . P A 1
H4A1 H -0.4843 0.0001 0.2592 0.048 Uiso 0.6889(12) 1 calc R U P A 1
H4A2 H -0.6782 0.0297 0.2695 0.048 Uiso 0.6889(12) 1 calc R U P A 1
H4A3 H -0.5402 0.1121 0.3315 0.048 Uiso 0.6889(12) 1 calc R U P A 1
C5A C -0.0090(4) 0.0276(4) 0.1225(2) 0.0304(8) Uani 0.6889(12) 1 d . . P A 1
H5A1 H 0.045 0.1097 0.1042 0.046 Uiso 0.6889(12) 1 calc R U P A 1
H5A2 H -0.0015 -0.0583 0.0832 0.046 Uiso 0.6889(12) 1 calc R U P A 1
H5A3 H 0.0473 0.0114 0.172 0.046 Uiso 0.6889(12) 1 calc R U P A 1
C9A C 0.5058(5) 0.8317(4) 0.4157(2) 0.0376(9) Uani 0.6889(12) 1 d . . P A 1
H9A1 H 0.4687 0.7829 0.3633 0.056 Uiso 0.6889(12) 1 calc R U P A 1
H9A2 H 0.6226 0.8645 0.4157 0.056 Uiso 0.6889(12) 1 calc R U P A 1
H9A3 H 0.4359 0.9146 0.4302 0.056 Uiso 0.6889(12) 1 calc R U P A 1
C10A C -0.0853(4) 0.8880(4) 0.5809(2) 0.0262(8) Uani 0.6889(12) 1 d . . P A 1
H10A H -0.1344 0.9138 0.5319 0.039 Uiso 0.6889(12) 1 calc R U P A 1
H10B H -0.0998 0.9665 0.6239 0.039 Uiso 0.6889(12) 1 calc R U P A 1
H10C H -0.141 0.8004 0.592 0.039 Uiso 0.6889(12) 1 calc R U P A 1
S5A S -0.5521(6) 0.2209(4) 0.21602(19) 0.0205(5) Uani 0.6889(12) 1 d . . P A 1
S6A S -0.2210(5) 0.0639(6) 0.1370(3) 0.0205(5) Uani 0.6889(12) 1 d . . P A 1
Se1A Se 0.48630(17) 0.70050(9) 0.49021(4) 0.01692(15) Uani 0.6889(12) 1 d . . P A 1
Se2A Se 0.14404(15) 0.8562(2) 0.57103(17) 0.01692(15) Uani 0.6889(12) 1 d . . P A 1
C4B C -0.5653(4) 0.0732(4) 0.2762(2) 0.0319(8) Uani 0.3111(12) 1 d . . P A 2
H4B1 H -0.4592 0.0238 0.2703 0.048 Uiso 0.3111(12) 1 calc R U P A 2
H4B2 H -0.6576 0.0071 0.2541 0.048 Uiso 0.3111(12) 1 calc R U P A 2
H4B3 H -0.5803 0.1053 0.3319 0.048 Uiso 0.3111(12) 1 calc R U P A 2
C5B C -0.0090(4) 0.0276(4) 0.1225(2) 0.0304(8) Uani 0.3111(12) 1 d . . P A 2
H5B1 H 0.0088 0.0237 0.0666 0.046 Uiso 0.3111(12) 1 calc R U P A 2
H5B2 H 0.0205 -0.0643 0.1389 0.046 Uiso 0.3111(12) 1 calc R U P A 2
H5B3 H 0.0615 0.105 0.1528 0.046 Uiso 0.3111(12) 1 calc R U P A 2
C9B C 0.5058(5) 0.8317(4) 0.4157(2) 0.0376(9) Uani 0.3111(12) 1 d . . P A 2
H9B1 H 0.5145 0.7885 0.3609 0.056 Uiso 0.3111(12) 1 calc R U P A 2
H9B2 H 0.6043 0.8939 0.4331 0.056 Uiso 0.3111(12) 1 calc R U P A 2
H9B3 H 0.405 0.8889 0.4203 0.056 Uiso 0.3111(12) 1 calc R U P A 2
C10B C -0.0853(4) 0.8880(4) 0.5809(2) 0.0262(8) Uani 0.3111(12) 1 d . . P A 2
H10D H -0.1119 0.9834 0.5684 0.039 Uiso 0.3111(12) 1 calc R U P A 2
H10E H -0.1145 0.8816 0.6345 0.039 Uiso 0.3111(12) 1 calc R U P A 2
H10F H -0.1491 0.8145 0.5443 0.039 Uiso 0.3111(12) 1 calc R U P A 2
Se1B Se -0.5628(5) 0.2307(3) 0.22379(17) 0.01692(15) Uani 0.3111(12) 1 d . . P A 2
Se2B Se -0.2358(4) 0.0633(5) 0.1401(3) 0.01692(15) Uani 0.3111(12) 1 d . . P A 2
S5B S 0.4935(11) 0.6908(6) 0.4762(2) 0.0205(5) Uani 0.3111(12) 1 d . . P A 2
S6B S 0.1600(9) 0.8566(13) 0.5715(10) 0.0205(5) Uani 0.3111(12) 1 d . . P A 2

loop_
_atom_site_aniso_label
_atom_site_aniso_U_11
_atom_site_aniso_U_22
_atom_site_aniso_U_33
_atom_site_aniso_U_23
_atom_site_aniso_U_13
_atom_site_aniso_U_12
C1 0.0139(14) 0.0181(16) 0.0148(14) 0.0002(12) -0.0003(11) -0.0014(12)
C2 0.0134(14) 0.0186(16) 0.0150(14) -0.0010(12) -0.0027(11) -0.0023(12)
C3 0.0134(14) 0.0168(15) 0.0154(14) 0.0011(12) -0.0025(11) -0.0031(12)
C6 0.0124(13) 0.0196(16) 0.0152(14) 0.0003(12) 0.0005(11) -0.0010(12)
C7 0.0126(14) 0.0193(16) 0.0161(15) 0.0001(12) -0.0015(11) -0.0027(12)
C8 0.0139(14) 0.0173(15) 0.0158(14) 0.0030(12) -0.0024(11) -0.0034(12)
C11 0.0181(15) 0.0186(16) 0.0140(14) 0.0033(12) -0.0002(12) -0.0001(12)
C12 0.0133(14) 0.0199(16) 0.0195(15) 0.0026(13) 0.0023(12) 0.0021(12)
C13 0.0158(14) 0.0175(16) 0.0188(15) 0.0030(12) 0.0026(12) 0.0034(12)
C14 0.0151(14) 0.0188(16) 0.0173(15) 0.0054(12) 0.0015(12) 0.0015(12)
C15 0.0151(14) 0.0196(16) 0.0199(15) 0.0019(13) 0.0013(12) 0.0016(12)
C16 0.0166(15) 0.0209(16) 0.0163(15) 0.0025(12) 0.0008(12) 0.0018(12)
C17 0.0162(14) 0.0195(16) 0.0183(15) 0.0027(13) 0.0005(12) 0.0027(12)
C18 0.0230(16) 0.0164(16) 0.0184(15) 0.0003(12) -0.0005(12) 0.0000(13)
C19 0.0179(16) 0.032(2) 0.0252(18) -0.0044(15) -0.0032(13) -0.0033(14)
C20 0.0183(15) 0.0179(16) 0.0194(15) 0.0013(12) 0.0028(12) 0.0006(12)
C21 0.0175(15) 0.0209(17) 0.0239(17) 0.0024(14) -0.0015(13) -0.0024(13)
C22 0.0226(17) 0.0240(18) 0.0235(17) -0.0005(14) 0.0035(13) -0.0003(14)
N1 0.0194(14) 0.0297(17) 0.0310(16) 0.0024(13) 0.0018(12) 0.0002(12)
N2 0.0259(17) 0.046(2) 0.046(2) -0.0220(17) 0.0038(15) -0.0034(15)
N3 0.0341(17) 0.0252(17) 0.0310(17) -0.0057(13) 0.0029(13) -0.0002(13)
N4 0.0202(15) 0.042(2) 0.045(2) -0.0028(16) 0.0054(14) 0.0002(14)
S1 0.0126(3) 0.0201(4) 0.0186(4) -0.0032(3) -0.0013(3) -0.0005(3)
S2 0.0116(3) 0.0211(4) 0.0169(4) -0.0022(3) -0.0006(3) -0.0019(3)
S3 0.0118(3) 0.0209(4) 0.0188(4) -0.0031(3) -0.0002(3) -0.0009(3)
S4 0.0106(3) 0.0210(4) 0.0176(4) -0.0029(3) -0.0012(3) -0.0014(3)
C4A 0.0256(18) 0.038(2) 0.032(2) 0.0061(17) 0.0026(15) -0.0101(16)
C5A 0.0256(18) 0.028(2) 0.034(2) -0.0087(16) 0.0063(15) -0.0028(15)
C9A 0.0224(18) 0.044(2) 0.049(2) 0.0159(19) 0.0008(17) -0.0134(17)
C10A 0.0230(17) 0.0259(19) 0.0273(18) -0.0035(15) 0.0001(14) 0.0002(14)
S5A 0.0139(8) 0.0231(7) 0.0225(8) -0.0028(5) 0.0009(6) 0.0004(5)
S6A 0.0139(8) 0.0231(7) 0.0225(8) -0.0028(5) 0.0009(6) 0.0004(5)
Se1A 0.0116(2) 0.0200(2) 0.0176(2) -0.00155(17) -0.0006(3) -0.0029(2)
Se2A 0.0116(2) 0.0200(2) 0.0176(2) -0.00155(17) -0.0006(3) -0.0029(2)
C4B 0.0256(18) 0.038(2) 0.032(2) 0.0061(17) 0.0026(15) -0.0101(16)
C5B 0.0256(18) 0.028(2) 0.034(2) -0.0087(16) 0.0063(15) -0.0028(15)
C9B 0.0224(18) 0.044(2) 0.049(2) 0.0159(19) 0.0008(17) -0.0134(17)
C10B 0.0230(17) 0.0259(19) 0.0273(18) -0.0035(15) 0.0001(14) 0.0002(14)
Se1B 0.0116(2) 0.0200(2) 0.0176(2) -0.00155(17) -0.0006(3) -0.0029(2)
Se2B 0.0116(2) 0.0200(2) 0.0176(2) -0.00155(17) -0.0006(3) -0.0029(2)
S5B 0.0139(8) 0.0231(7) 0.0225(8) -0.0028(5) 0.0009(6) 0.0004(5)
S6B 0.0139(8) 0.0231(7) 0.0225(8) -0.0028(5) 0.0009(6) 0.0004(5)

loop_
_atom_type_symbol
_atom_type_description
_atom_type_scat_dispersion_real
_atom_type_scat_dispersion_imag
_atom_type_scat_source
C C 0.0033 0.0016 'International Tables Vol C Tables 4.2.6.8 and 6.1.1.4'
H H 0 0 'International Tables Vol C Tables 4.2.6.8 and 6.1.1.4'
N N 0.0061 0.0033 'International Tables Vol C Tables 4.2.6.8 and 6.1.1.4'
S S 0.1246 0.1234 'International Tables Vol C Tables 4.2.6.8 and 6.1.1.4'
Se Se -0.0929 2.2259 'International Tables Vol C Tables 4.2.6.8 and 6.1.1.4'

loop_
_geom_angle_atom_site_label_1
_geom_angle_atom_site_label_2
_geom_angle_atom_site_label_3
_geom_angle
_geom_angle_site_symmetry_1
_geom_angle_site_symmetry_3
_geom_angle_publ_flag
C6 C1 S1 122.8(2) . . ?
C6 C1 S2 122.5(2) . . ?
S1 C1 S2 114.64(16) . . ?
C3 C2 S1 117.3(2) . . ?
C3 C2 S5A 121.5(2) . . ?
S1 C2 S5A 121.23(19) . . ?
C3 C2 Se1B 126.8(2) . . ?
S1 C2 Se1B 115.89(18) . . ?
C2 C3 S2 116.7(2) . . ?
C2 C3 Se2B 120.6(3) . . ?
S2 C3 Se2B 122.7(2) . . ?
C2 C3 S6A 124.5(3) . . ?
S2 C3 S6A 118.8(2) . . ?
C1 C6 S3 123.9(2) . . ?
C1 C6 S4 121.0(2) . . ?
S3 C6 S4 114.94(16) . . ?
C8 C7 S3 117.6(2) . . ?
C8 C7 S5B 130.7(3) . . ?
S3 C7 S5B 111.2(2) . . ?
C8 C7 Se1A 123.9(2) . . ?
S3 C7 Se1A 118.43(16) . . ?
C7 C8 S4 116.9(2) . . ?
C7 C8 Se2A 123.0(2) . . ?
S4 C8 Se2A 119.97(17) . . ?
C7 C8 S6B 119.2(3) . . ?
S4 C8 S6B 123.9(3) . . ?
C17 C11 C12 121.8(3) . . ?
C17 C11 C16 120.6(3) . . ?
C12 C11 C16 117.6(3) . . ?
C13 C12 C11 121.5(3) . . ?
C13 C12 H12 119.3 . . ?
C11 C12 H12 119.3 . . ?
C12 C13 C14 120.8(3) . . ?
C12 C13 H13 119.6 . . ?
C14 C13 H13 119.6 . . ?
C20 C14 C15 120.7(3) . . ?
C20 C14 C13 121.4(3) . . ?
C15 C14 C13 117.9(3) . . ?
C16 C15 C14 121.0(3) . . ?
C16 C15 H15 119.5 . . ?
C14 C15 H15 119.5 . . ?
C15 C16 C11 121.2(3) . . ?
C15 C16 H16 119.4 . . ?
C11 C16 H16 119.4 . . ?
C11 C17 C19 121.1(3) . . ?
C11 C17 C18 122.5(3) . . ?
C19 C17 C18 116.3(3) . . ?
N1 C18 C17 177.9(4) . . ?
N2 C19 C17 179.0(4) . . ?
C14 C20 C21 122.3(3) . . ?
C14 C20 C22 122.6(3) . . ?
C21 C20 C22 115.0(3) . . ?
N3 C21 C20 179.0(4) . . ?
N4 C22 C20 178.4(4) . . ?
C1 S1 C2 95.50(14) . . ?
C1 S2 C3 95.63(14) . . ?
C6 S3 C7 95.07(14) . . ?
C8 S4 C6 95.47(14) . . ?
S5A C4A H4A1 109.5 . . ?
S5A C4A H4A2 109.5 . . ?
H4A1 C4A H4A2 109.5 . . ?
S5A C4A H4A3 109.5 . . ?
H4A1 C4A H4A3 109.5 . . ?
H4A2 C4A H4A3 109.5 . . ?
S6A C5A H5A1 109.5 . . ?
S6A C5A H5A2 109.5 . . ?
H5A1 C5A H5A2 109.5 . . ?
S6A C5A H5A3 109.5 . . ?
H5A1 C5A H5A3 109.5 . . ?
H5A2 C5A H5A3 109.5 . . ?
Se1A C9A H9A1 109.5 . . ?
Se1A C9A H9A2 109.5 . . ?
H9A1 C9A H9A2 109.5 . . ?
Se1A C9A H9A3 109.5 . . ?
H9A1 C9A H9A3 109.5 . . ?
H9A2 C9A H9A3 109.5 . . ?
Se2A C10A H10A 109.5 . . ?
Se2A C10A H10B 109.5 . . ?
H10A C10A H10B 109.5 . . ?
Se2A C10A H10C 109.5 . . ?
H10A C10A H10C 109.5 . . ?
H10B C10A H10C 109.5 . . ?
C2 S5A C4A 98.3(2) . . ?
C5A S6A C3 102.9(2) . . ?
C7 Se1A C9A 94.66(15) . . ?
C8 Se2A C10A 99.53(15) . . ?
Se1B C4B H4B1 109.5 . . ?
Se1B C4B H4B2 109.5 . . ?
H4B1 C4B H4B2 109.5 . . ?
Se1B C4B H4B3 109.5 . . ?
H4B1 C4B H4B3 109.5 . . ?
H4B2 C4B H4B3 109.5 . . ?
Se2B C5B H5B1 109.5 . . ?
Se2B C5B H5B2 109.5 . . ?
H5B1 C5B H5B2 109.5 . . ?
Se2B C5B H5B3 109.5 . . ?
H5B1 C5B H5B3 109.5 . . ?
H5B2 C5B H5B3 109.5 . . ?
S5B C9B H9B1 109.5 . . ?
S5B C9B H9B2 109.5 . . ?
H9B1 C9B H9B2 109.5 . . ?
S5B C9B H9B3 109.5 . . ?
H9B1 C9B H9B3 109.5 . . ?
H9B2 C9B H9B3 109.5 . . ?
S6B C10B H10D 109.5 . . ?
S6B C10B H10E 109.5 . . ?
H10D C10B H10E 109.5 . . ?
S6B C10B H10F 109.5 . . ?
H10D C10B H10F 109.5 . . ?
H10E C10B H10F 109.5 . . ?
C2 Se1B C4B 97.4(2) . . ?
C3 Se2B C5B 99.1(2) . . ?
C9B S5B C7 98.5(4) . . ?
C8 S6B C10B 94.8(4) . . ?

loop_
_geom_bond_atom_site_label_1
_geom_bond_atom_site_label_2
_geom_bond_distance
_geom_bond_site_symmetry_2
_geom_bond_publ_flag
C1 C6 1.365(4) . ?
C1 S1 1.744(3) . ?
C1 S2 1.747(3) . ?
C2 C3 1.349(4) . ?
C2 S1 1.750(3) . ?
C2 S5A 1.799(5) . ?
C2 Se1B 1.835(5) . ?
C3 S2 1.751(3) . ?
C3 Se2B 1.807(6) . ?
C3 S6A 1.831(6) . ?
C6 S3 1.744(3) . ?
C6 S4 1.751(3) . ?
C7 C8 1.346(4) . ?
C7 S3 1.752(3) . ?
C7 S5B 1.865(9) . ?
C7 Se1A 1.867(3) . ?
C8 S4 1.744(3) . ?
C8 Se2A 1.870(4) . ?
C8 S6B 1.882(16) . ?
C11 C17 1.393(4) . ?
C11 C12 1.432(4) . ?
C11 C16 1.436(4) . ?
C12 C13 1.352(4) . ?
C12 H12 0.95 . ?
C13 C14 1.437(4) . ?
C13 H13 0.95 . ?
C14 C20 1.389(4) . ?
C14 C15 1.434(4) . ?
C15 C16 1.353(4) . ?
C15 H15 0.95 . ?
C16 H16 0.95 . ?
C17 C19 1.426(4) . ?
C17 C18 1.431(4) . ?
C18 N1 1.148(4) . ?
C19 N2 1.142(4) . ?
C20 C21 1.425(4) . ?
C20 C22 1.429(4) . ?
C21 N3 1.145(4) . ?
C22 N4 1.149(4) . ?
C4A S5A 1.863(6) . ?
C4A H4A1 0.98 . ?
C4A H4A2 0.98 . ?
C4A H4A3 0.98 . ?
C5A S6A 1.765(6) . ?
C5A H5A1 0.98 . ?
C5A H5A2 0.98 . ?
C5A H5A3 0.98 . ?
C9A Se1A 1.926(4) . ?
C9A H9A1 0.98 . ?
C9A H9A2 0.98 . ?
C9A H9A3 0.98 . ?
C10A Se2A 1.882(4) . ?
C10A H10A 0.98 . ?
C10A H10B 0.98 . ?
C10A H10C 0.98 . ?
C4B Se1B 1.851(5) . ?
C4B H4B1 0.98 . ?
C4B H4B2 0.98 . ?
C4B H4B3 0.98 . ?
C5B Se2B 1.889(5) . ?
C5B H5B1 0.98 . ?
C5B H5B2 0.98 . ?
C5B H5B3 0.98 . ?
C9B S5B 1.815(7) . ?
C9B H9B1 0.98 . ?
C9B H9B2 0.98 . ?
C9B H9B3 0.98 . ?
C10B S6B 2.007(10) . ?
C10B H10D 0.98 . ?
C10B H10E 0.98 . ?
C10B H10F 0.98 . ?

loop_
_geom_torsion_atom_site_label_1
_geom_torsion_atom_site_label_2
_geom_torsion_atom_site_label_3
_geom_torsion_atom_site_label_4
_geom_torsion
_geom_torsion_site_symmetry_1
_geom_torsion_site_symmetry_2
_geom_torsion_site_symmetry_3
_geom_torsion_site_symmetry_4
_geom_torsion_publ_flag
S1 C2 C3 S2 -0.1(4) . . . . ?
S5A C2 C3 S2 178.4(2) . . . . ?
Se1B C2 C3 S2 180.0(2) . . . . ?
S1 C2 C3 Se2B 179.7(2) . . . . ?
Se1B C2 C3 Se2B -0.2(4) . . . . ?
S1 C2 C3 S6A -178.6(3) . . . . ?
S5A C2 C3 S6A -0.1(4) . . . . ?
S1 C1 C6 S3 176.81(17) . . . . ?
S2 C1 C6 S3 -0.8(4) . . . . ?
S1 C1 C6 S4 0.4(4) . . . . ?
S2 C1 C6 S4 -177.14(17) . . . . ?
S3 C7 C8 S4 0.3(4) . . . . ?
S5B C7 C8 S4 170.8(3) . . . . ?
Se1A C7 C8 S4 175.71(17) . . . . ?
S3 C7 C8 Se2A -177.22(18) . . . . ?
Se1A C7 C8 Se2A -1.8(4) . . . . ?
S3 C7 C8 S6B -177.2(5) . . . . ?
S5B C7 C8 S6B -6.7(6) . . . . ?
C17 C11 C12 C13 177.5(3) . . . . ?
C16 C11 C12 C13 -2.3(5) . . . . ?
C11 C12 C13 C14 -0.9(5) . . . . ?
C12 C13 C14 C20 -174.2(3) . . . . ?
C12 C13 C14 C15 3.5(4) . . . . ?
C20 C14 C15 C16 174.7(3) . . . . ?
C13 C14 C15 C16 -3.0(5) . . . . ?
C14 C15 C16 C11 -0.2(5) . . . . ?
C17 C11 C16 C15 -177.0(3) . . . . ?
C12 C11 C16 C15 2.9(5) . . . . ?
C12 C11 C17 C19 179.6(3) . . . . ?
C16 C11 C17 C19 -0.5(5) . . . . ?
C12 C11 C17 C18 0.6(5) . . . . ?
C16 C11 C17 C18 -179.5(3) . . . . ?
C15 C14 C20 C21 179.8(3) . . . . ?
C13 C14 C20 C21 -2.5(5) . . . . ?
C15 C14 C20 C22 -0.2(5) . . . . ?
C13 C14 C20 C22 177.5(3) . . . . ?
C6 C1 S1 C2 -173.0(3) . . . . ?
S2 C1 S1 C2 4.8(2) . . . . ?
C3 C2 S1 C1 -2.8(3) . . . . ?
S5A C2 S1 C1 178.6(2) . . . . ?
Se1B C2 S1 C1 177.1(2) . . . . ?
C6 C1 S2 C3 173.0(3) . . . . ?
S1 C1 S2 C3 -4.8(2) . . . . ?
C2 C3 S2 C1 3.0(3) . . . . ?
Se2B C3 S2 C1 -176.8(3) . . . . ?
S6A C3 S2 C1 -178.4(3) . . . . ?
C1 C6 S3 C7 -178.2(3) . . . . ?
S4 C6 S3 C7 -1.6(2) . . . . ?
C8 C7 S3 C6 0.8(3) . . . . ?
S5B C7 S3 C6 -171.5(3) . . . . ?
Se1A C7 S3 C6 -174.86(19) . . . . ?
C7 C8 S4 C6 -1.3(3) . . . . ?
Se2A C8 S4 C6 176.4(2) . . . . ?
S6B C8 S4 C6 176.1(5) . . . . ?
C1 C6 S4 C8 178.4(3) . . . . ?
S3 C6 S4 C8 1.8(2) . . . . ?
C3 C2 S5A C4A 82.5(3) . . . . ?
S1 C2 S5A C4A -99.0(2) . . . . ?
C2 C3 S6A C5A -178.0(3) . . . . ?
S2 C3 S6A C5A 3.5(4) . . . . ?
C8 C7 Se1A C9A -91.5(3) . . . . ?
S3 C7 Se1A C9A 83.8(2) . . . . ?
C7 C8 Se2A C10A 179.1(3) . . . . ?
S4 C8 Se2A C10A 1.6(2) . . . . ?
C3 C2 Se1B C4B 75.5(3) . . . . ?
S1 C2 Se1B C4B -104.5(2) . . . . ?
C2 C3 Se2B C5B -178.9(3) . . . . ?
S2 C3 Se2B C5B 0.8(3) . . . . ?
C8 C7 S5B C9B -80.6(4) . . . . ?
S3 C7 S5B C9B 90.3(3) . . . . ?
C7 C8 S6B C10B 179.2(3) . . . . ?
S4 C8 S6B C10B 1.8(7) . . . . ?
